data_4314090
loop_
_publ_author_name
'Takashi Oda'
'Satoru Nakashima'
'Tsutomu Okuda'

_publ_contact_author_email snaka@hiroshima-u.ac.jp
_publ_contact_author_fax 81-824-24-0700
_publ_contact_author_name 'Satoru Nakashima'
_publ_contact_author_phone 81-824-24-6291
_publ_section_title
;
 Mixed-Valence State of Optically Active
 1',1'''-Bis(2-phenylbutyl)-1,1''-biferrocenium Pentaiodide: Effects of
 Cation Symmetry and Intermolecular Interaction on
 Trapped-/Detrapped-Valence States
;
_journal_name_full 'Inorganic Chemistry'
_journal_page_first 5376
_journal_page_last 5383
_journal_paper_doi 10.1021/ic0343455
_journal_volume 42
_journal_year 2003
_chemical_formula_moiety 'C40 H42 Fe2 I5 '
_chemical_formula_sum 'C40 H42 Fe2 I5'
_chemical_formula_weight 1268.99
_chemical_name_systematic
;
1'-((R)-2-phenylbutyl)-1'''-((S)-2-phenylbutyl)-1,1''-
biferrocenium pentaiodide
;
_space_group_IT_number 14
_symmetry_cell_setting monoclinic
_symmetry_Int_Tables_number 14
_symmetry_space_group_name_Hall '-P 2yn'
_symmetry_space_group_name_H-M 'P 1 21/n 1'
_cell_angle_alpha 90
_cell_angle_beta 110.8190(10)
_cell_angle_gamma 90
_cell_formula_units_Z 2
_cell_length_a 12.0410(2)
_cell_length_b 10.9440(3)
_cell_length_c 16.7840(4)
_cell_measurement_reflns_used 25610
_cell_measurement_temperature 293.1
_cell_measurement_theta_max 27.9
_cell_measurement_theta_min 3.51
_cell_volume 2067.33(8)
_computing_cell_refinement 'HKL Scalepack (Otwinowski & minor, 1997)'
_computing_data_collection 'DIP Xpress(Mac Science 1996-2000)'
_computing_data_reduction CrystalStructure
_computing_molecular_graphics 'ORTEP (Johnson, 1965)'
_computing_publication_material 'CrystalStructure Ver. 2.00'
_computing_structure_refinement CRYSTALS
_computing_structure_solution SIR92
_diffrn_measured_fraction_theta_full 0.9260
_diffrn_measured_fraction_theta_max 0.9260
_diffrn_measurement_device_type 'MacScience DIP2030'
_diffrn_radiation_type 'Mo K\a'
_diffrn_radiation_wavelength 0.7107
_diffrn_reflns_av_R_equivalents 0.000
_diffrn_reflns_limit_h_max 15
_diffrn_reflns_limit_h_min 0
_diffrn_reflns_limit_k_max 14
_diffrn_reflns_limit_k_min 0
_diffrn_reflns_limit_l_max 20
_diffrn_reflns_limit_l_min -22
_diffrn_reflns_number 4826
_diffrn_reflns_theta_full 27.91
_diffrn_reflns_theta_max 27.91
_exptl_absorpt_coefficient_mu 4.462
_exptl_absorpt_correction_type none
_exptl_crystal_colour column
_exptl_crystal_density_diffrn 2.038
_exptl_crystal_density_method 'not measured'
_exptl_crystal_description black
_exptl_crystal_size_max 0.45
_exptl_crystal_size_mid 0.35
_exptl_crystal_size_min 0.10
_refine_diff_density_max 9.90
_refine_diff_density_min -4.69
_refine_ls_extinction_coef 81.1(13)
_refine_ls_extinction_method 'Larson (1970) Crystallographic Computing eq. 22'
_refine_ls_goodness_of_fit_ref 8.729
_refine_ls_hydrogen_treatment refall
_refine_ls_number_parameters 236
_refine_ls_number_reflns 4273
_refine_ls_R_factor_gt 0.0700
_refine_ls_shift/su_max 0.0030
_refine_ls_structure_factor_coef F
_refine_ls_weighting_details 'w = 1/\s^2^(Fo)'
_refine_ls_weighting_scheme sigma
_refine_ls_wR_factor_ref 0.0880
_reflns_number_gt 4273
_reflns_number_total 4826
_reflns_threshold_expression F^2^>2.0\s(F^2^)
_cod_data_source_file ic0343455si20030331_092034_1.cif
_cod_data_source_block '_Template_texray.inf'
_cod_original_formula_sum 'C40 H42 Fe2 I5 '
_cod_database_code 4314090

loop_
_symmetry_equiv_pos_as_xyz
x,y,z
-x,-y,-z
-x+1/2,y+1/2,-z+1/2
x+1/2,-y+1/2,z+1/2

loop_
_atom_site_label
_atom_site_type_symbol
_atom_site_fract_x
_atom_site_fract_y
_atom_site_fract_z
_atom_site_U_iso_or_equiv
_atom_site_adp_type
_atom_site_occupancy
_atom_site_symmetry_multiplicity
_atom_site_calc_flag
_atom_site_refinement_flags
_atom_site_disorder_assembly
_atom_site_disorder_group
I1 I 0.5000 0.5000 0.5000 0.0541(2) Uani 1.00 2 d S . .
I2 I 0.71566(6) 0.59675(7) 0.62414(5) 0.0776(3) Uani 1.00 1 d . . .
I3 I 0.91448(6) 0.52631(6) 0.53491(4) 0.0688(2) Uani 1.00 1 d . . .
Fe1 Fe 0.71619(7) 1.04947(9) 0.51584(6) 0.0312(2) Uani 1.00 1 d . . .
C1 C 0.5469(5) 1.0375(6) 0.5262(4) 0.034(2) Uani 1.00 1 d . . .
C2 C 0.6389(6) 1.0040(8) 0.6040(5) 0.044(2) Uani 1.00 1 d . . .
C3 C 0.7183(7) 1.1035(9) 0.6327(6) 0.058(3) Uani 1.00 1 d . . .
C4 C 0.6765(6) 1.2010(7) 0.5727(6) 0.052(2) Uani 1.00 1 d . . .
C5 C 0.5749(6) 1.1595(6) 0.5075(5) 0.044(2) Uani 1.00 1 d . . .
C6 C 0.7310(7) 0.9434(7) 0.4164(5) 0.049(2) Uani 1.00 1 d . . .
C7 C 0.8091(8) 0.9046(8) 0.4948(6) 0.057(3) Uani 1.00 1 d . . .
C8 C 0.8860(7) 0.9984(10) 0.5334(6) 0.063(3) Uani 1.00 1 d . . .
C9 C 0.8558(8) 1.0981(9) 0.4802(6) 0.061(3) Uani 1.00 1 d . . .
C10 C 0.7586(8) 1.0647(8) 0.4069(6) 0.056(3) Uani 1.00 1 d . . .
C11 C 0.6270(9) 0.8762(11) 0.3490(8) 0.081(4) Uani 1.00 1 d . . .
C12 C 0.6635(7) 0.7715(9) 0.3088(6) 0.059(3) Uani 1.00 1 d . . .
C13 C 0.5621(7) 0.7045(8) 0.2418(5) 0.054(2) Uani 1.00 1 d . . .
C14 C 0.4583(8) 0.6662(10) 0.2660(7) 0.065(3) Uani 1.00 1 d . . .
C15 C 0.7666(7) 0.7922(7) 0.2787(5) 0.047(2) Uani 1.00 1 d . . .
C16 C 0.8672(7) 0.7326(9) 0.3145(6) 0.060(3) Uani 1.00 1 d . . .
C17 C 0.9635(8) 0.7497(11) 0.2838(7) 0.075(3) Uani 1.00 1 d . . .
C18 C 0.9497(9) 0.8247(10) 0.2176(7) 0.069(3) Uani 1.00 1 d . . .
C19 C 0.8476(10) 0.8857(10) 0.1798(7) 0.075(3) Uani 1.00 1 d . . .
C20 C 0.7546(9) 0.8712(9) 0.2092(6) 0.063(3) Uani 1.00 1 d . . .
H1 H 0.6461(6) 0.9268(8) 0.6314(5) 0.056(3) Uiso 1.00 1 c . . .
H2 H 0.7868(7) 1.1046(9) 0.6833(6) 0.069(3) Uiso 1.00 1 c . . .
H3 H 0.7129(6) 1.2790(7) 0.5769(6) 0.063(3) Uiso 1.00 1 c . . .
H4 H 0.5298(6) 1.2057(6) 0.4588(5) 0.052(2) Uiso 1.00 1 c . . .
H5 H 0.8107(8) 0.8249(8) 0.5176(6) 0.075(4) Uiso 1.00 1 c . . .
H6 H 0.9491(7) 0.9955(10) 0.5870(6) 0.074(3) Uiso 1.00 1 c . . .
H7 H 0.8934(8) 1.1758(9) 0.4906(6) 0.078(4) Uiso 1.00 1 c . . .
H8 H 0.7180(8) 1.1158(8) 0.3598(6) 0.071(3) Uiso 1.00 1 c . . .
H9 H 0.5768(9) 0.8460(11) 0.3773(8) 0.101(5) Uiso 1.00 1 c . . .
H10 H 0.5835(9) 0.9314(11) 0.3054(8) 0.102(5) Uiso 1.00 1 c . . .
H11 H 0.6937(7) 0.7133(9) 0.3532(6) 0.073(3) Uiso 1.00 1 c . . .
H12 H 0.5343(7) 0.7564(8) 0.1934(5) 0.066(3) Uiso 1.00 1 c . . .
H13 H 0.5934(7) 0.6316(8) 0.2273(5) 0.066(3) Uiso 1.00 1 c . . .
H14 H 0.4242(8) 0.7380(10) 0.2794(7) 0.080(3) Uiso 1.00 1 c . . .
H15 H 0.4007(8) 0.6251(10) 0.2198(7) 0.080(3) Uiso 1.00 1 c . . .
H16 H 0.4840(8) 0.6139(10) 0.3143(7) 0.080(3) Uiso 1.00 1 c . . .
H17 H 0.8761(7) 0.6789(9) 0.3608(6) 0.071(3) Uiso 1.00 1 c . . .
H18 H 1.0365(8) 0.7077(11) 0.3100(7) 0.086(4) Uiso 1.00 1 c . . .
H19 H 1.0127(9) 0.8341(10) 0.1964(7) 0.087(4) Uiso 1.00 1 c . . .
H20 H 0.8394(10) 0.9392(10) 0.1335(7) 0.091(4) Uiso 1.00 1 c . . .
H21 H 0.6829(9) 0.9153(9) 0.1829(6) 0.078(3) Uiso 1.00 1 c . . .

loop_
_atom_site_aniso_label
_atom_site_aniso_U_11
_atom_site_aniso_U_22
_atom_site_aniso_U_33
_atom_site_aniso_U_12
_atom_site_aniso_U_13
_atom_site_aniso_U_23
I1 0.0843(6) 0.0378(4) 0.0471(4) 0.0152(3) 0.0318(4) 0.0047(3)
I2 0.0743(5) 0.0968(6) 0.0673(5) -0.0057(4) 0.0319(4) -0.0144(4)
I3 0.0698(4) 0.0707(5) 0.0601(4) 0.0146(3) 0.0160(3) 0.0024(3)
Fe1 0.0267(4) 0.0342(5) 0.0338(5) 0.0032(3) 0.0120(4) -0.0014(4)
C1 0.025(3) 0.044(4) 0.034(3) 0.004(2) 0.013(3) -0.005(3)
C2 0.037(3) 0.066(5) 0.035(4) 0.001(3) 0.020(3) 0.001(3)
C3 0.039(4) 0.088(7) 0.046(5) -0.008(4) 0.014(4) -0.034(5)
C4 0.039(4) 0.043(4) 0.075(6) -0.003(3) 0.020(4) -0.026(4)
C5 0.033(3) 0.034(4) 0.063(5) 0.012(3) 0.016(3) -0.004(3)
C6 0.052(4) 0.054(5) 0.054(5) 0.000(3) 0.035(4) -0.015(4)
C7 0.070(5) 0.047(5) 0.070(6) 0.024(4) 0.045(5) 0.008(4)
C8 0.033(4) 0.098(7) 0.053(5) 0.025(4) 0.010(4) -0.003(5)
C9 0.053(5) 0.078(6) 0.064(6) -0.019(4) 0.037(5) -0.018(5)
C10 0.062(5) 0.066(5) 0.049(5) 0.011(4) 0.032(4) 0.011(4)
C11 0.072(6) 0.096(8) 0.085(8) -0.019(5) 0.041(6) -0.051(7)
C12 0.055(5) 0.079(6) 0.049(5) -0.008(4) 0.026(4) -0.017(4)
C13 0.064(5) 0.052(5) 0.050(5) -0.006(4) 0.025(4) -0.005(4)
C14 0.054(5) 0.079(7) 0.067(6) -0.008(4) 0.026(5) -0.006(5)
C15 0.056(4) 0.049(4) 0.039(4) -0.007(3) 0.021(4) -0.013(3)
C16 0.046(4) 0.087(7) 0.045(5) -0.004(4) 0.015(4) -0.002(4)
C17 0.044(5) 0.097(8) 0.074(7) 0.001(5) 0.009(5) -0.017(6)
C18 0.060(5) 0.097(7) 0.061(6) -0.028(5) 0.035(5) -0.020(6)
C19 0.086(7) 0.078(7) 0.063(6) -0.023(6) 0.031(6) 0.007(5)
C20 0.068(6) 0.062(6) 0.065(6) 0.004(4) 0.029(5) 0.006(5)

loop_
_atom_type_symbol
_atom_type_description
_atom_type_scat_dispersion_real
_atom_type_scat_dispersion_imag
_atom_type_scat_source
C C 0.006 0.003
;
International Tables for Crystallography
(1992, Vol. C, Tables 4.2.6.8 and 6.1.1.4)
;
H H 0.000 0.000
;
International Tables for Crystallography
(1992, Vol. C, Table 6.1.1.4)
;
Fe Fe 0.349 0.972
;
International Tables for Crystallography
(1992, Vol. C, Tables 4.2.6.8 and 6.1.1.4)
;
I I -0.420 1.958
;
International Tables for Crystallography
(1992, Vol. C, Tables 4.2.6.8 and 6.1.1.4)
;

loop_
_geom_angle_atom_site_label_1
_geom_angle_site_symmetry_1
_geom_angle_atom_site_label_2
_geom_angle_site_symmetry_2
_geom_angle_atom_site_label_3
_geom_angle_site_symmetry_3
_geom_angle
_geom_angle_publ_flag
C1 . Fe1 . C2 . 39.9(3) yes
C1 . Fe1 . C3 . 67.7(3) yes
C2 . Fe1 . C3 . 40.3(3) yes
C1 . Fe1 . C4 . 67.7(3) yes
C2 . Fe1 . C4 . 67.9(3) yes
C3 . Fe1 . C4 . 40.9(4) yes
C1 . Fe1 . C5 . 40.5(3) yes
C2 . Fe1 . C5 . 67.5(3) yes
C3 . Fe1 . C5 . 67.8(3) yes
C4 . Fe1 . C5 . 39.8(3) yes
C1 . Fe1 . C6 . 113.0(3) yes
C2 . Fe1 . C6 . 128.6(3) yes
C3 . Fe1 . C6 . 162.2(4) yes
C4 . Fe1 . C6 . 156.8(4) yes
C5 . Fe1 . C6 . 125.2(3) yes
C1 . Fe1 . C7 . 124.8(3) yes
C2 . Fe1 . C7 . 110.5(3) yes
C3 . Fe1 . C7 . 124.8(4) yes
C4 . Fe1 . C7 . 160.1(4) yes
C5 . Fe1 . C7 . 159.6(4) yes
C1 . Fe1 . C8 . 156.9(4) yes
C2 . Fe1 . C8 . 120.9(4) yes
C3 . Fe1 . C8 . 105.8(4) yes
C4 . Fe1 . C8 . 122.8(3) yes
C5 . Fe1 . C8 . 159.6(4) yes
C1 . Fe1 . C9 . 163.5(4) yes
C2 . Fe1 . C9 . 153.8(3) yes
C3 . Fe1 . C9 . 118.4(3) yes
C4 . Fe1 . C9 . 106.1(3) yes
C5 . Fe1 . C9 . 125.2(4) yes
C1 . Fe1 . C10 . 128.7(3) yes
C2 . Fe1 . C10 . 164.7(3) yes
C3 . Fe1 . C10 . 154.5(4) yes
C4 . Fe1 . C10 . 121.1(4) yes
C5 . Fe1 . C10 . 110.6(3) yes
C6 . Fe1 . C7 . 39.1(3) yes
C6 . Fe1 . C8 . 66.3(4) yes
C7 . Fe1 . C8 . 39.6(4) yes
C6 . Fe1 . C9 . 66.4(3) yes
C7 . Fe1 . C9 . 66.0(4) yes
C8 . Fe1 . C9 . 39.3(4) yes
C6 . Fe1 . C10 . 39.0(3) yes
C7 . Fe1 . C10 . 65.7(3) yes
C8 . Fe1 . C10 . 66.4(4) yes
C9 . Fe1 . C10 . 40.1(4) yes
Fe1 . C1 . C2 . 68.5(4) yes
Fe1 . C1 . C5 . 67.4(3) yes
C2 . C1 . C5 . 105.8(6) yes
Fe1 . C2 . C1 . 71.6(4) yes
Fe1 . C2 . C3 . 68.8(4) yes
C1 . C2 . C3 . 108.9(7) yes
Fe1 . C2 . H1 . 124.9(2) no
C1 . C2 . H1 . 125.3(4) no
C3 . C2 . H1 . 125.8(5) no
Fe1 . C3 . C2 . 70.9(4) yes
Fe1 . C3 . C4 . 70.0(5) yes
C2 . C3 . C4 . 108.0(7) yes
Fe1 . C3 . H2 . 124.9(2) no
C2 . C3 . H2 . 125.5(5) no
C4 . C3 . H2 . 126.5(4) no
Fe1 . C4 . C3 . 69.1(4) yes
Fe1 . C4 . C5 . 69.9(4) yes
C3 . C4 . C5 . 107.5(7) yes
Fe1 . C4 . H3 . 125.7(2) no
C3 . C4 . H3 . 125.5(4) no
C5 . C4 . H3 . 127.1(5) no
Fe1 . C5 . C1 . 72.1(3) yes
Fe1 . C5 . C4 . 70.3(4) yes
C1 . C5 . C4 . 109.8(7) yes
Fe1 . C5 . H4 . 125.4(2) no
C1 . C5 . H4 . 125.0(4) no
C4 . C5 . H4 . 125.2(5) no
Fe1 . C6 . C7 . 68.5(4) yes
Fe1 . C6 . C10 . 69.7(4) yes
C7 . C6 . C10 . 107.0(8) yes
Fe1 . C6 . C11 . 124.9(5) yes
C7 . C6 . C11 . 130.6(9) yes
C10 . C6 . C11 . 122.4(9) yes
Fe1 . C7 . C6 . 72.4(4) yes
Fe1 . C7 . C8 . 70.0(4) yes
C6 . C7 . C8 . 109.5(8) yes
Fe1 . C7 . H5 . 125.3(2) no
C6 . C7 . H5 . 125.1(5) no
C8 . C7 . H5 . 125.4(6) no
Fe1 . C8 . C7 . 70.4(5) yes
Fe1 . C8 . C9 . 70.6(4) yes
C7 . C8 . C9 . 107.9(8) yes
Fe1 . C8 . H6 . 124.7(3) no
C7 . C8 . H6 . 126.7(6) no
C9 . C8 . H6 . 125.5(6) no
Fe1 . C9 . C8 . 70.0(5) yes
Fe1 . C9 . C10 . 71.0(5) yes
C8 . C9 . C10 . 107.9(8) yes
Fe1 . C9 . H7 . 124.5(3) no
C8 . C9 . H7 . 126.3(6) no
C10 . C9 . H7 . 125.8(6) no
Fe1 . C10 . C6 . 71.2(5) yes
Fe1 . C10 . C9 . 68.9(5) yes
C6 . C10 . C9 . 107.8(8) yes
Fe1 . C10 . H8 . 124.5(2) no
C6 . C10 . H8 . 125.7(5) no
C9 . C10 . H8 . 126.5(6) no
C6 . C11 . C12 . 114.2(8) yes
C6 . C11 . H9 . 107.1(5) no
C12 . C11 . H9 . 107.6(6) no
C6 . C11 . H10 . 110.1(6) no
C12 . C11 . H10 . 108.3(7) no
H9 . C11 . H10 . 109.455 no
C11 . C12 . C13 . 114.9(8) yes
C11 . C12 . C15 . 116.7(8) yes
C13 . C12 . C15 . 111.3(6) yes
C11 . C12 . H11 . 104.8(7) no
C13 . C12 . H11 . 103.9(5) no
C15 . C12 . H11 . 103.4(5) no
C12 . C13 . C14 . 117.4(7) yes
C12 . C13 . H12 . 106.8(5) no
C14 . C13 . H12 . 108.9(5) no
C12 . C13 . H13 . 107.9(5) no
C14 . C13 . H13 . 106.2(5) no
H12 . C13 . H13 . 109.459 no
C13 . C14 . H14 . 107.7(5) no
C13 . C14 . H15 . 110.3(5) no
H14 . C14 . H15 . 109.472 no
C13 . C14 . H16 . 110.4(5) no
H14 . C14 . H16 . 109.468 no
H15 . C14 . H16 . 109.474 no
C12 . C15 . C16 . 120.3(8) yes
C12 . C15 . C20 . 120.7(8) yes
C16 . C15 . C20 . 119.0(8) yes
C15 . C16 . C17 . 120.0(9) yes
C15 . C16 . H17 . 119.8(5) no
C17 . C16 . H17 . 120.2(6) no
C16 . C17 . C18 . 119.8(9) yes
C16 . C17 . H18 . 120.2(6) no
C18 . C17 . H18 . 119.9(6) no
C17 . C18 . C19 . 121.2(9) yes
C17 . C18 . H19 . 119.6(6) no
C19 . C18 . H19 . 119.2(6) no
C18 . C19 . C20 . 119.7(10) yes
C18 . C19 . H20 . 120.3(6) no
C20 . C19 . H20 . 120.0(6) no
C15 . C20 . C19 . 120.3(9) yes
C15 . C20 . H21 . 120.2(5) no
C19 . C20 . H21 . 119.5(6) no

loop_
_geom_bond_atom_site_label_1
_geom_bond_site_symmetry_1
_geom_bond_atom_site_label_2
_geom_bond_site_symmetry_2
_geom_bond_distance
_geom_bond_publ_flag
I1 . I2 . 2.8913(7) yes
Fe1 . C1 . 2.111(6) yes
Fe1 . C2 . 2.069(7) yes
Fe1 . C3 . 2.041(8) yes
Fe1 . C4 . 2.052(7) yes
Fe1 . C5 . 2.048(6) yes
Fe1 . C6 . 2.092(7) yes
Fe1 . C7 . 2.042(7) yes
Fe1 . C8 . 2.038(7) yes
Fe1 . C9 . 2.045(8) yes
Fe1 . C10 . 2.072(8) yes
C1 . C2 . 1.43(1) yes
C1 . C5 . 1.44(1) yes
C2 . C3 . 1.415(11) yes
C2 . H1 . 0.950 no
C3 . C4 . 1.431(13) yes
C3 . H2 . 0.950 no
C4 . C5 . 1.40(1) yes
C4 . H3 . 0.950 no
C5 . H4 . 0.950 no
C6 . C7 . 1.384(13) yes
C6 . C10 . 1.392(12) yes
C6 . C11 . 1.543(13) yes
C7 . C8 . 1.381(13) yes
C7 . H5 . 0.950 no
C8 . C9 . 1.374(14) yes
C8 . H6 . 0.950 no
C9 . C10 . 1.411(13) yes
C9 . H7 . 0.950 no
C10 . H8 . 0.950 no
C11 . C12 . 1.474(12) yes
C11 . H9 . 0.950 no
C11 . H10 . 0.950 no
C12 . C13 . 1.522(11) yes
C12 . C15 . 1.515(11) yes
C12 . H11 . 0.950 no
C13 . C14 . 1.504(11) yes
C13 . H12 . 0.950 no
C13 . H13 . 0.950 no
C14 . H14 . 0.950 no
C14 . H15 . 0.950 no
C14 . H16 . 0.950 no
C15 . C16 . 1.318(12) yes
C15 . C20 . 1.417(12) yes
C16 . C17 . 1.437(13) yes
C16 . H17 . 0.950 no
C17 . C18 . 1.344(15) yes
C17 . H18 . 0.950 no
C18 . C19 . 1.343(15) yes
C18 . H19 . 0.950 no
C19 . C20 . 1.385(13) yes
C19 . H20 . 0.950 no
C20 . H21 . 0.950 no

loop_
_geom_contact_atom_site_label_1
_geom_contact_site_symmetry_1
_geom_contact_atom_site_label_2
_geom_contact_site_symmetry_2
_geom_contact_distance
_geom_contact_publ_flag
I1 . I2 . 2.8913(7) yes
I1 . I2 2_666 2.8913(7) yes
I1 . H3 1_545 3.426(8) no
I1 . H3 2_676 3.426(8) no
I1 . H4 1_545 3.341(7) no
I1 . H4 2_676 3.341(7) no
I1 . H16 . 3.30(1) no
I1 . H16 2_666 3.30(1) no
I1 . H20 3_645 3.50(1) no
I1 . H20 4_465 3.50(1) no
I2 . I3 . 3.3343(9) yes
I2 . H2 3_646 3.244(9) no
I2 . H3 1_545 3.565(7) no
I2 . H4 2_676 3.525(6) no
I2 . H5 . 3.492(9) no
I2 . H14 4_565 3.42(1) no
I2 . H19 4_465 3.182(9) no
I3 . I3 2_766 2.7679(14) yes
I3 . H5 . 3.473(8) no
I3 . H12 4_565 3.476(9) no
I3 . H17 . 3.25(1) no
I3 . H17 2_766 3.37(1) no
I3 . H18 2_766 3.549(13) no
I3 . H20 3_645 3.478(12) no
I3 . H21 4_565 3.36(1) no
Fe1 . C1 . 2.111(6) yes
Fe1 . C1 2_676 3.139(6) yes
Fe1 . C2 . 2.069(7) yes
Fe1 . C3 . 2.041(8) yes
Fe1 . C4 . 2.052(7) yes
Fe1 . C5 . 2.048(6) yes
Fe1 . C6 . 2.092(7) yes
Fe1 . C7 . 2.042(7) yes
Fe1 . C8 . 2.038(7) yes
Fe1 . C9 . 2.045(8) yes
Fe1 . C10 . 2.072(8) yes
Fe1 . C11 . 3.233(9) yes
Fe1 . H1 . 2.727(7) no
Fe1 . H2 . 2.699(8) no
Fe1 . H3 . 2.718(7) no
Fe1 . H4 . 2.711(6) no
Fe1 . H5 . 2.705(8) no
Fe1 . H6 . 2.694(8) no
Fe1 . H7 . 2.700(8) no
Fe1 . H8 . 2.725(8) no
Fe1 . H9 . 3.227(9) no
Fe1 . H10 . 3.56(1) no
C1 . C1 2_676 1.421(13) yes
C1 . C2 . 1.43(1) yes
C1 . C2 2_676 2.55(1) yes
C1 . C3 . 2.31(1) yes
C1 . C4 . 2.32(1) yes
C1 . C5 . 1.44(1) yes
C1 . C5 2_676 2.56(1) yes
C1 . C6 . 3.503(9) yes
C1 . C11 2_676 3.574(11) yes
C1 . H1 . 2.12(1) no
C1 . H1 2_676 2.86(1) no
C1 . H2 . 3.23(1) no
C1 . H3 . 3.24(1) no
C1 . H4 . 2.13(1) no
C1 . H4 2_676 2.86(1) no
C1 . H9 . 3.379(11) no
C1 . H9 2_676 2.861(11) no
C2 . C3 . 1.415(11) yes
C2 . C4 . 2.302(12) yes
C2 . C5 . 2.287(11) yes
C2 . C5 2_676 3.15(1) yes
C2 . C7 . 3.38(1) yes
C2 . C8 . 3.573(11) yes
C2 . H1 . 0.950 no
C2 . H2 . 2.11(1) no
C2 . H3 . 3.216(12) no
C2 . H4 . 3.204(11) no
C2 . H4 2_676 2.996(11) no
C2 . H5 . 3.52(1) no
C2 . H9 2_676 3.182(12) no
C2 . H10 2_676 3.589(12) no
C2 . H15 4_565 3.370(12) no
C3 . C4 . 1.431(13) yes
C3 . C5 . 2.279(12) yes
C3 . C8 . 3.252(11) yes
C3 . C9 . 3.510(11) yes
C3 . H1 . 2.116(12) no
C3 . H2 . 0.950 no
C3 . H3 . 2.128(13) no
C3 . H4 . 3.196(12) no
C3 . H6 . 3.351(11) no
C3 . H9 2_676 3.540(13) no
C3 . H14 2_676 3.150(12) no
C3 . H15 4_565 3.307(14) no
C3 . H18 2_776 3.449(13) no
C3 . H19 2_776 3.547(13) no
C4 . C5 . 1.40(1) yes
C4 . C8 . 3.59(1) yes
C4 . C9 . 3.274(11) yes
C4 . C10 . 3.591(11) yes
C4 . H1 . 3.219(12) no
C4 . H2 . 2.137(13) no
C4 . H3 . 0.950 no
C4 . H4 . 2.093(11) no
C4 . H7 . 3.370(11) no
C4 . H9 2_676 3.478(13) no
C4 . H14 2_676 3.197(12) no
C4 . H18 2_776 3.461(12) no
C5 . C10 . 3.39(1) yes
C5 . H1 . 3.206(11) no
C5 . H1 2_676 3.00(1) no
C5 . H2 . 3.197(12) no
C5 . H3 . 2.11(1) no
C5 . H4 . 0.950 no
C5 . H8 . 3.518(11) no
C5 . H9 2_676 3.098(13) no
C6 . C7 . 1.384(13) yes
C6 . C8 . 2.257(12) yes
C6 . C9 . 2.264(12) yes
C6 . C10 . 1.392(12) yes
C6 . C11 . 1.543(13) yes
C6 . C12 . 2.533(11) yes
C6 . C15 . 2.99(1) yes
C6 . C16 . 3.597(11) yes
C6 . H5 . 2.080(12) no
C6 . H6 . 3.174(12) no
C6 . H7 . 3.180(12) no
C6 . H8 . 2.093(12) no
C6 . H9 . 2.036(13) no
C6 . H10 . 2.072(14) no
C6 . H11 . 2.707(12) no
C7 . C8 . 1.381(13) yes
C7 . C9 . 2.227(13) yes
C7 . C10 . 2.231(12) yes
C7 . C11 . 2.660(15) yes
C7 . C12 . 3.324(13) yes
C7 . H1 . 3.52(1) no
C7 . H5 . 0.950 no
C7 . H6 . 2.092(13) no
C7 . H7 . 3.146(13) no
C7 . H8 . 3.148(12) no
C7 . H9 . 2.863(15) no
C7 . H10 . 3.381(16) no
C7 . H11 . 3.100(13) no
C7 . H15 4_565 3.553(14) no
C8 . C8 2_776 3.314(18) yes
C8 . C9 . 1.374(14) yes
C8 . C9 2_776 3.367(12) yes
C8 . C10 . 2.252(13) yes
C8 . H2 . 3.353(12) no
C8 . H5 . 2.080(14) no
C8 . H6 . 0.950 no
C8 . H6 2_776 3.299(19) no
C8 . H7 . 2.083(14) no
C8 . H7 2_776 3.407(12) no
C8 . H8 . 3.169(13) no
C8 . H15 4_565 3.354(14) no
C9 . C10 . 1.411(13) yes
C9 . H3 . 3.391(11) no
C9 . H5 . 3.142(13) no
C9 . H6 . 2.075(13) no
C9 . H6 2_776 3.118(12) no
C9 . H7 . 0.950 no
C9 . H8 . 2.119(13) no
C10 . C11 . 2.572(14) yes
C10 . H4 . 3.53(1) no
C10 . H5 . 3.147(12) no
C10 . H6 . 3.169(13) no
C10 . H6 2_776 3.546(12) no
C10 . H7 . 2.113(13) no
C10 . H8 . 0.950 no
C10 . H9 . 3.161(14) no
C10 . H10 . 2.631(14) no
C10 . H13 3_655 3.412(11) no
C11 . C12 . 1.474(12) yes
C11 . C13 . 2.526(12) yes
C11 . C14 . 3.056(14) yes
C11 . C15 . 2.545(12) yes
C11 . C16 . 3.517(13) yes
C11 . C20 . 3.230(14) yes
C11 . H5 . 2.961(16) no
C11 . H8 . 2.822(15) no
C11 . H9 . 0.950 no
C11 . H10 . 0.950 no
C11 . H11 . 1.947(15) no
C11 . H12 . 2.778(13) no
C11 . H13 . 3.304(12) no
C11 . H14 . 2.754(13) no
C11 . H16 . 3.291(15) no
C11 . H21 . 3.122(15) no
C12 . C13 . 1.522(11) yes
C12 . C14 . 2.585(12) yes
C12 . C15 . 1.515(11) yes
C12 . C16 . 2.459(12) yes
C12 . C20 . 2.548(13) yes
C12 . H5 . 3.369(13) no
C12 . H9 . 1.981(12) no
C12 . H10 . 1.988(15) no
C12 . H11 . 0.950 no
C12 . H12 . 2.014(12) no
C12 . H13 . 2.027(12) no
C12 . H14 . 2.769(12) no
C12 . H15 . 3.384(12) no
C12 . H16 . 2.792(12) no
C12 . H17 . 2.600(12) no
C12 . H21 . 2.711(14) no
C13 . C14 . 1.504(11) yes
C13 . C15 . 2.507(11) yes
C13 . C16 . 3.449(11) yes
C13 . C20 . 3.147(12) yes
C13 . H6 4_464 3.298(13) no
C13 . H9 . 2.704(12) no
C13 . H10 . 2.679(13) no
C13 . H11 . 1.978(12) no
C13 . H12 . 0.950 no
C13 . H13 . 0.950 no
C13 . H14 . 2.008(12) no
C13 . H15 . 2.038(11) no
C13 . H16 . 2.039(12) no
C13 . H20 3_645 3.528(14) no
C13 . H21 . 3.072(12) no
C14 . H2 4_464 3.598(14) no
C14 . H6 4_464 3.454(14) no
C14 . H9 . 2.739(14) no
C14 . H10 . 3.229(15) no
C14 . H11 . 2.738(12) no
C14 . H12 . 2.022(12) no
C14 . H13 . 1.990(12) no
C14 . H14 . 0.950 no
C14 . H15 . 0.950 no
C14 . H16 . 0.950 no
C14 . H20 3_645 3.468(14) no
C15 . C16 . 1.318(12) yes
C15 . C17 . 2.387(12) yes
C15 . C18 . 2.765(11) yes
C15 . C19 . 2.430(12) yes
C15 . C20 . 1.417(12) yes
C15 . H8 3_645 3.078(11) no
C15 . H9 . 3.315(12) no
C15 . H10 . 2.843(12) no
C15 . H11 . 1.965(12) no
C15 . H12 . 2.680(11) no
C15 . H13 . 2.628(11) no
C15 . H17 . 1.971(12) no
C15 . H18 . 3.238(12) no
C15 . H20 . 3.289(13) no
C15 . H21 . 2.065(13) no
C16 . C17 . 1.437(13) yes
C16 . C18 . 2.407(13) yes
C16 . C19 . 2.756(14) yes
C16 . C20 . 2.358(14) yes
C16 . H8 3_645 3.018(12) no
C16 . H11 . 2.408(12) no
C16 . H13 . 3.287(11) no
C16 . H17 . 0.950 no
C16 . H18 . 2.084(12) no
C16 . H19 . 3.270(13) no
C16 . H21 . 3.212(14) no
C16 . H21 3_645 3.527(14) no
C17 . C18 . 1.344(15) yes
C17 . C19 . 2.341(16) yes
C17 . C20 . 2.725(14) yes
C17 . H2 2_776 3.273(12) no
C17 . H6 2_776 3.458(14) no
C17 . H8 3_645 2.998(13) no
C17 . H17 . 2.084(14) no
C17 . H18 . 0.950 no
C17 . H19 . 1.993(14) no
C17 . H20 . 3.198(16) no
C18 . C19 . 1.343(15) yes
C18 . C20 . 2.359(14) yes
C18 . H2 2_776 3.112(12) no
C18 . H4 3_645 3.322(13) no
C18 . H8 3_645 3.021(13) no
C18 . H13 3_655 3.571(14) no
C18 . H16 3_655 3.353(15) no
C18 . H17 . 3.260(14) no
C18 . H18 . 1.996(15) no
C18 . H19 . 0.950 no
C18 . H20 . 1.999(16) no
C18 . H21 . 3.212(14) no
C19 . C20 . 1.385(13) yes
C19 . H8 3_645 3.069(14) no
C19 . H13 3_655 3.066(14) no
C19 . H16 3_655 3.196(14) no
C19 . H18 . 3.195(16) no
C19 . H19 . 1.988(15) no
C19 . H20 . 0.950 no
C19 . H21 . 2.029(14) no
C20 . H8 3_645 3.088(13) no
C20 . H10 . 3.106(13) no
C20 . H11 . 3.260(13) no
C20 . H12 . 2.861(12) no
C20 . H13 . 3.340(12) no
C20 . H13 3_655 3.350(13) no
C20 . H17 . 3.225(14) no
C20 . H19 . 3.216(14) no
C20 . H20 . 2.033(13) no
C20 . H21 . 0.950 no
H1 . H2 . 2.523(11) no
H1 . H4 2_676 2.57(1) no
H1 . H5 . 3.39(1) no
H1 . H15 4_565 2.948(12) no
H2 . H3 . 2.547(13) no
H2 . H6 . 3.178(11) no
H2 . H14 2_676 3.308(12) no
H2 . H15 4_565 2.826(14) no
H2 . H16 4_565 3.533(14) no
H2 . H18 2_776 2.931(14) no
H2 . H19 2_776 2.626(12) no
H3 . H4 . 2.52(1) no
H3 . H7 . 3.215(11) no
H3 . H14 2_676 3.377(12) no
H3 . H18 2_776 2.943(12) no
H4 . H8 . 3.40(1) no
H4 . H9 2_676 3.471(14) no
H4 . H19 3_655 2.842(13) no
H5 . H6 . 2.498(13) no
H5 . H9 . 2.969(15) no
H5 . H11 . 2.885(13) no
H5 . H12 4_565 3.331(13) no
H5 . H15 4_565 3.221(14) no
H5 . H17 . 3.401(12) no
H6 . H6 2_776 3.548(19) no
H6 . H7 . 2.488(14) no
H6 . H7 2_776 3.250(12) no
H6 . H12 4_565 3.246(13) no
H6 . H13 4_565 2.755(12) no
H6 . H15 4_565 2.823(14) no
H7 . H8 . 2.533(13) no
H7 . H17 2_776 3.396(12) no
H7 . H18 2_776 3.397(14) no
H8 . H9 . 3.471(15) no
H8 . H10 . 2.545(14) no
H8 . H13 3_655 3.112(11) no
H8 . H17 3_655 3.534(12) no
H8 . H18 3_655 3.509(13) no
H8 . H19 3_655 3.528(12) no
H8 . H21 . 3.594(13) no
H9 . H10 . 1.551 no
H9 . H11 . 2.158(13) no
H9 . H12 . 3.102(13) no
H9 . H13 . 3.498(12) no
H9 . H14 . 2.308(14) no
H9 . H16 . 2.824(14) no
H10 . H11 . 2.711(16) no
H10 . H12 . 2.600(12) no
H10 . H13 . 3.551(13) no
H10 . H14 . 2.785(14) no
H10 . H21 . 2.728(14) no
H11 . H12 . 2.729(13) no
H11 . H13 . 2.217(12) no
H11 . H14 . 3.047(12) no
H11 . H15 . 3.575(12) no
H11 . H16 . 2.610(12) no
H11 . H17 . 2.187(12) no
H11 . H20 3_645 3.044(15) no
H11 . H21 . 3.580(14) no
H12 . H13 . 1.551 no
H12 . H14 . 2.289(12) no
H12 . H15 . 2.313(12) no
H12 . H16 . 2.791(13) no
H12 . H21 . 2.546(12) no
H13 . H14 . 2.745(12) no
H13 . H15 . 2.279(11) no
H13 . H16 . 2.296(12) no
H13 . H17 . 3.385(12) no
H13 . H20 3_645 3.034(14) no
H13 . H21 . 3.453(13) no
H13 . H21 3_645 3.500(13) no
H14 . H15 . 1.551 no
H14 . H16 . 1.551 no
H15 . H16 . 1.551 no
H15 . H19 3_645 3.489(15) no
H16 . H19 3_645 3.069(16) no
H16 . H20 3_645 2.760(14) no
H17 . H18 . 2.393(13) no
H17 . H21 3_645 2.999(14) no
H18 . H19 . 2.288(15) no
H19 . H20 . 2.286(15) no
H20 . H21 . 2.328(13) no

loop_
_geom_torsion_atom_site_label_1
_geom_torsion_site_symmetry_1
_geom_torsion_atom_site_label_2
_geom_torsion_site_symmetry_2
_geom_torsion_atom_site_label_3
_geom_torsion_site_symmetry_3
_geom_torsion_atom_site_label_4
_geom_torsion_site_symmetry_4
_geom_torsion
_geom_torsion_publ_flag
C2 . Fe1 . C1 . C2 . 0.0(6) yes
C2 . Fe1 . C1 . C5 . 118.8(11) yes
C3 . Fe1 . C1 . C2 . -37.4(8) yes
C3 . Fe1 . C1 . C5 . 81.4(9) yes
C4 . Fe1 . C1 . C2 . -81.8(9) yes
C4 . Fe1 . C1 . C5 . 37.0(8) yes
C5 . Fe1 . C1 . C2 . -118.8(11) yes
C5 . Fe1 . C1 . C5 . 0.0(6) yes
C6 . Fe1 . C1 . C2 . 123.4(12) yes
C6 . Fe1 . C1 . C5 . -117.8(12) yes
C7 . Fe1 . C1 . C2 . 80.5(14) yes
C7 . Fe1 . C1 . C5 . -160.8(15) yes
C8 . Fe1 . C1 . C2 . 40.3(30) yes
C8 . Fe1 . C1 . C5 . 159.1(32) yes
C9 . Fe1 . C1 . C2 . -152.6(44) yes
C9 . Fe1 . C1 . C5 . -33.8(42) yes
C10 . Fe1 . C1 . C2 . 165.5(15) yes
C10 . Fe1 . C1 . C5 . -75.7(14) yes
C1 . Fe1 . C2 . C1 . 0.0(6) yes
C1 . Fe1 . C2 . C3 . -119.7(12) yes
C3 . Fe1 . C2 . C1 . 119.7(12) yes
C3 . Fe1 . C2 . C3 . 0.0(7) yes
C4 . Fe1 . C2 . C1 . 81.2(9) yes
C4 . Fe1 . C2 . C3 . -38.5(9) yes
C5 . Fe1 . C2 . C1 . 38.0(7) yes
C5 . Fe1 . C2 . C3 . -81.7(9) yes
C6 . Fe1 . C2 . C1 . -79.8(14) yes
C6 . Fe1 . C2 . C3 . 160.5(14) yes
C7 . Fe1 . C2 . C1 . -120.2(12) yes
C7 . Fe1 . C2 . C3 . 120.1(13) yes
C8 . Fe1 . C2 . C1 . -162.8(14) yes
C8 . Fe1 . C2 . C3 . 77.5(14) yes
C9 . Fe1 . C2 . C1 . 162.7(28) yes
C9 . Fe1 . C2 . C3 . 43.0(28) yes
C10 . Fe1 . C2 . C1 . -47.7(44) yes
C10 . Fe1 . C2 . C3 . -167.4(44) yes
C1 . Fe1 . C3 . C2 . 37.0(8) yes
C1 . Fe1 . C3 . C4 . -81.2(9) yes
C2 . Fe1 . C3 . C2 . 0.0(6) yes
C2 . Fe1 . C3 . C4 . -118.2(13) yes
C4 . Fe1 . C3 . C2 . 118.2(13) yes
C4 . Fe1 . C3 . C4 . 0.0(7) yes
C5 . Fe1 . C3 . C2 . 80.9(9) yes
C5 . Fe1 . C3 . C4 . -37.3(8) yes
C6 . Fe1 . C3 . C2 . -58.8(37) yes
C6 . Fe1 . C3 . C4 . -177.0(35) yes
C7 . Fe1 . C3 . C2 . -80.7(15) yes
C7 . Fe1 . C3 . C4 . 161.0(15) yes
C8 . Fe1 . C3 . C2 . -119.5(13) yes
C8 . Fe1 . C3 . C4 . 122.2(13) yes
C9 . Fe1 . C3 . C2 . -160.0(14) yes
C9 . Fe1 . C3 . C4 . 81.8(14) yes
C10 . Fe1 . C3 . C2 . 172.3(27) yes
C10 . Fe1 . C3 . C4 . 54.1(28) yes
C1 . Fe1 . C4 . C3 . 81.2(9) yes
C1 . Fe1 . C4 . C5 . -37.6(8) yes
C2 . Fe1 . C4 . C3 . 37.9(8) yes
C2 . Fe1 . C4 . C5 . -80.9(9) yes
C3 . Fe1 . C4 . C3 . 0.0(7) yes
C3 . Fe1 . C4 . C5 . -118.8(12) yes
C5 . Fe1 . C4 . C3 . 118.8(12) yes
C5 . Fe1 . C4 . C5 . 0.0(6) yes
C6 . Fe1 . C4 . C3 . 177.7(27) yes
C6 . Fe1 . C4 . C5 . 58.9(28) yes
C7 . Fe1 . C4 . C3 . -51.5(36) yes
C7 . Fe1 . C4 . C5 . -170.2(35) yes
C8 . Fe1 . C4 . C3 . -75.5(15) yes
C8 . Fe1 . C4 . C5 . 165.7(15) yes
C9 . Fe1 . C4 . C3 . -115.0(13) yes
C9 . Fe1 . C4 . C5 . 126.2(13) yes
C10 . Fe1 . C4 . C3 . -155.9(14) yes
C10 . Fe1 . C4 . C5 . 85.3(14) yes
C1 . Fe1 . C5 . C1 . 0.0(6) yes
C1 . Fe1 . C5 . C4 . 119.6(11) yes
C2 . Fe1 . C5 . C1 . -37.5(7) yes
C2 . Fe1 . C5 . C4 . 82.1(9) yes
C3 . Fe1 . C5 . C1 . -81.2(9) yes
C3 . Fe1 . C5 . C4 . 38.3(9) yes
C4 . Fe1 . C5 . C1 . -119.6(11) yes
C4 . Fe1 . C5 . C4 . 0.0(7) yes
C6 . Fe1 . C5 . C1 . 84.8(13) yes
C6 . Fe1 . C5 . C4 . -155.6(13) yes
C7 . Fe1 . C5 . C1 . 50.9(34) yes
C7 . Fe1 . C5 . C4 . 170.5(34) yes
C8 . Fe1 . C5 . C1 . -156.3(35) yes
C8 . Fe1 . C5 . C4 . -36.7(35) yes
C9 . Fe1 . C5 . C1 . 168.8(15) yes
C9 . Fe1 . C5 . C4 . -71.6(15) yes
C10 . Fe1 . C5 . C1 . 126.2(12) yes
C10 . Fe1 . C5 . C4 . -114.2(12) yes
C1 . Fe1 . C6 . C7 . -117.5(11) yes
C1 . Fe1 . C6 . C10 . 123.8(11) yes
C1 . Fe1 . C6 . C11 . 7.9(18) yes
C2 . Fe1 . C6 . C7 . -74.2(14) yes
C2 . Fe1 . C6 . C10 . 167.2(13) yes
C2 . Fe1 . C6 . C11 . 51.2(20) yes
C3 . Fe1 . C6 . C7 . -29.1(39) yes
C3 . Fe1 . C6 . C10 . -147.8(38) yes
C3 . Fe1 . C6 . C11 . 96.2(39) yes
C4 . Fe1 . C6 . C7 . 155.8(27) yes
C4 . Fe1 . C6 . C10 . 37.1(29) yes
C4 . Fe1 . C6 . C11 . -78.8(32) yes
C5 . Fe1 . C6 . C7 . -162.0(13) yes
C5 . Fe1 . C6 . C10 . 79.3(13) yes
C5 . Fe1 . C6 . C11 . -36.7(20) yes
C7 . Fe1 . C6 . C7 . 0.0(8) yes
C7 . Fe1 . C6 . C10 . -118.7(13) yes
C7 . Fe1 . C6 . C11 . 125.3(18) yes
C8 . Fe1 . C6 . C7 . 37.4(9) yes
C8 . Fe1 . C6 . C10 . -81.3(11) yes
C8 . Fe1 . C6 . C11 . 162.7(16) yes
C9 . Fe1 . C6 . C7 . 80.5(11) yes
C9 . Fe1 . C6 . C10 . -38.2(9) yes
C9 . Fe1 . C6 . C11 . -154.1(16) yes
C10 . Fe1 . C6 . C7 . 118.7(13) yes
C10 . Fe1 . C6 . C10 . 0.0(8) yes
C10 . Fe1 . C6 . C11 . -116.0(18) yes
C1 . Fe1 . C7 . C6 . 84.1(13) yes
C1 . Fe1 . C7 . C8 . -156.7(12) yes
C2 . Fe1 . C7 . C6 . 126.7(12) yes
C2 . Fe1 . C7 . C8 . -114.1(12) yes
C3 . Fe1 . C7 . C6 . 169.6(14) yes
C3 . Fe1 . C7 . C8 . -71.2(15) yes
C4 . Fe1 . C7 . C6 . -151.8(31) yes
C4 . Fe1 . C7 . C8 . -32.6(34) yes
C5 . Fe1 . C7 . C6 . 46.3(31) yes
C5 . Fe1 . C7 . C8 . 165.6(28) yes
C6 . Fe1 . C7 . C6 . 0.0(7) yes
C6 . Fe1 . C7 . C8 . 119.2(14) yes
C8 . Fe1 . C7 . C6 . -119.2(14) yes
C8 . Fe1 . C7 . C8 . 0.0(8) yes
C9 . Fe1 . C7 . C6 . -81.5(11) yes
C9 . Fe1 . C7 . C8 . 37.8(10) yes
C10 . Fe1 . C7 . C6 . -37.3(9) yes
C10 . Fe1 . C7 . C8 . 81.9(11) yes
C1 . Fe1 . C8 . C7 . 56.2(26) yes
C1 . Fe1 . C8 . C9 . 174.2(22) yes
C2 . Fe1 . C8 . C7 . 85.2(13) yes
C2 . Fe1 . C8 . C9 . -156.8(13) yes
C3 . Fe1 . C8 . C7 . 126.1(13) yes
C3 . Fe1 . C8 . C9 . -115.8(13) yes
C4 . Fe1 . C8 . C7 . 167.4(13) yes
C4 . Fe1 . C8 . C9 . -74.6(14) yes
C5 . Fe1 . C8 . C7 . -165.5(28) yes
C5 . Fe1 . C8 . C9 . -47.5(32) yes
C6 . Fe1 . C8 . C7 . -37.0(9) yes
C6 . Fe1 . C8 . C9 . 81.1(11) yes
C7 . Fe1 . C8 . C7 . 0.0(8) yes
C7 . Fe1 . C8 . C9 . 118.1(15) yes
C9 . Fe1 . C8 . C7 . -118.1(15) yes
C9 . Fe1 . C8 . C9 . 0.0(8) yes
C10 . Fe1 . C8 . C7 . -79.7(11) yes
C10 . Fe1 . C8 . C9 . 38.3(10) yes
C1 . Fe1 . C9 . C8 . -172.1(31) yes
C1 . Fe1 . C9 . C10 . -54.0(36) yes
C2 . Fe1 . C9 . C8 . 50.0(26) yes
C2 . Fe1 . C9 . C10 . 168.0(23) yes
C3 . Fe1 . C9 . C8 . 80.1(14) yes
C3 . Fe1 . C9 . C10 . -161.9(13) yes
C4 . Fe1 . C9 . C8 . 122.5(12) yes
C4 . Fe1 . C9 . C10 . -119.4(12) yes
C5 . Fe1 . C9 . C8 . 161.7(13) yes
C5 . Fe1 . C9 . C10 . -80.2(14) yes
C6 . Fe1 . C9 . C8 . -80.8(11) yes
C6 . Fe1 . C9 . C10 . 37.2(9) yes
C7 . Fe1 . C9 . C8 . -38.0(10) yes
C7 . Fe1 . C9 . C10 . 80.1(11) yes
C8 . Fe1 . C9 . C8 . 0.0(8) yes
C8 . Fe1 . C9 . C10 . 118.0(15) yes
C10 . Fe1 . C9 . C8 . -118.0(15) yes
C10 . Fe1 . C9 . C10 . 0.0(8) yes
C1 . Fe1 . C10 . C6 . -78.7(13) yes
C1 . Fe1 . C10 . C9 . 162.8(12) yes
C2 . Fe1 . C10 . C6 . -41.2(42) yes
C2 . Fe1 . C10 . C9 . -159.7(39) yes
C3 . Fe1 . C10 . C6 . 157.8(26) yes
C3 . Fe1 . C10 . C9 . 39.4(28) yes
C4 . Fe1 . C10 . C6 . -163.9(13) yes
C4 . Fe1 . C10 . C9 . 77.7(14) yes
C5 . Fe1 . C10 . C6 . -120.9(11) yes
C5 . Fe1 . C10 . C9 . 120.6(12) yes
C6 . Fe1 . C10 . C6 . 0.0(7) yes
C6 . Fe1 . C10 . C9 . -118.5(14) yes
C7 . Fe1 . C10 . C6 . 37.4(9) yes
C7 . Fe1 . C10 . C9 . -81.1(11) yes
C8 . Fe1 . C10 . C6 . 80.8(11) yes
C8 . Fe1 . C10 . C9 . -37.6(10) yes
C9 . Fe1 . C10 . C6 . 118.5(14) yes
C9 . Fe1 . C10 . C9 . 0.0(8) yes
Fe1 . C1 . C2 . Fe1 . 0.00(8) yes
Fe1 . C1 . C2 . C3 . 58.8(8) yes
C5 . C1 . C2 . Fe1 . -57.3(7) yes
C5 . C1 . C2 . C3 . 1.6(13) yes
Fe1 . C1 . C5 . Fe1 . 0.00(8) yes
Fe1 . C1 . C5 . C4 . -60.4(8) yes
C2 . C1 . C5 . Fe1 . 58.0(8) yes
C2 . C1 . C5 . C4 . -2.5(13) yes
Fe1 . C2 . C3 . Fe1 . 0.00(8) yes
Fe1 . C2 . C3 . C4 . 60.5(8) yes
C1 . C2 . C3 . Fe1 . -60.6(7) yes
C1 . C2 . C3 . C4 . -0.1(13) yes
Fe1 . C3 . C4 . Fe1 . 0.00(8) yes
Fe1 . C3 . C4 . C5 . 59.7(8) yes
C2 . C3 . C4 . Fe1 . -61.1(8) yes
C2 . C3 . C4 . C5 . -1.4(13) yes
Fe1 . C4 . C5 . Fe1 . 0.00(8) yes
Fe1 . C4 . C5 . C1 . 61.6(7) yes
C3 . C4 . C5 . Fe1 . -59.1(9) yes
C3 . C4 . C5 . C1 . 2.5(13) yes
Fe1 . C6 . C7 . Fe1 . 0.00(8) yes
Fe1 . C6 . C7 . C8 . -60.5(9) yes
C10 . C6 . C7 . Fe1 . 59.4(9) yes
C10 . C6 . C7 . C8 . -1.1(15) yes
C11 . C6 . C7 . Fe1 . -118.2(17) yes
C11 . C6 . C7 . C8 . -178.7(15) yes
Fe1 . C6 . C10 . Fe1 . 0.00(8) yes
Fe1 . C6 . C10 . C9 . 59.5(9) yes
C7 . C6 . C10 . Fe1 . -58.6(9) yes
C7 . C6 . C10 . C9 . 0.9(15) yes
C11 . C6 . C10 . Fe1 . 119.2(15) yes
C11 . C6 . C10 . C9 . 178.7(14) yes
Fe1 . C6 . C11 . C12 . -156.5(9) yes
C7 . C6 . C11 . C12 . -65.9(22) yes
C10 . C6 . C11 . C12 . 116.8(16) yes
Fe1 . C7 . C8 . Fe1 . 0.00(8) yes
Fe1 . C7 . C8 . C9 . -61.0(9) yes
C6 . C7 . C8 . Fe1 . 62.0(9) yes
C6 . C7 . C8 . C9 . 0.9(15) yes
Fe1 . C8 . C9 . Fe1 . 0.00(8) yes
Fe1 . C8 . C9 . C10 . -61.3(9) yes
C7 . C8 . C9 . Fe1 . 60.9(9) yes
C7 . C8 . C9 . C10 . -0.4(15) yes
Fe1 . C9 . C10 . Fe1 . 0.00(8) yes
Fe1 . C9 . C10 . C6 . -60.9(8) yes
C8 . C9 . C10 . Fe1 . 60.6(10) yes
C8 . C9 . C10 . C6 . -0.3(15) yes
C6 . C11 . C12 . C13 . -179.7(11) yes
C6 . C11 . C12 . C15 . -46.7(16) yes
C11 . C12 . C13 . C14 . -50.5(19) yes
C15 . C12 . C13 . C14 . 174.0(11) yes
C11 . C12 . C15 . C16 . 114.9(16) yes
C11 . C12 . C15 . C20 . -68.1(19) yes
C13 . C12 . C15 . C16 . -110.4(13) yes
C13 . C12 . C15 . C20 . 66.6(15) yes
C12 . C15 . C16 . C17 . 178.1(12) yes
C20 . C15 . C16 . C17 . 1.0(20) yes
C12 . C15 . C20 . C19 . -177.3(13) yes
C16 . C15 . C20 . C19 . -0.3(21) yes
C15 . C16 . C17 . C18 . -1.4(20) yes
C16 . C17 . C18 . C19 . 0.9(21) yes
C17 . C18 . C19 . C20 . -0.2(23) yes
C18 . C19 . C20 . C15 . -0.2(21) yes
